data_4510537
loop_
_publ_author_name
'Be&#x0305;rzi\,n\<s, Agris'
'Skarbulis, Edgards'
'Rekis, Toms'
'Acti\,n\<s, Andris'

_publ_section_title
;
 On the Formation of Droperidol Solvates: Characterization of Structure
 and Properties
;
_journal_issue 5
_journal_name_full 'Crystal Growth &amp; Design'
_journal_page_first 2654
_journal_paper_doi 10.1021/cg5003447
_journal_volume 14
_journal_year 2014
_chemical_formula_moiety 'C22 H22 F N3 O2'
_chemical_formula_sum 'C22 H22 F N3 O2'
_chemical_formula_weight 379.43
_chemical_name_common droperidol
_chemical_name_systematic
;
1-{1-[4-(4-fluorophenyl)-4-oxobutyl]-1,2,5,6-tetrahydropyridin-4-yl]
-1,3-dihydro-2H-benzimidazol}-2-one
;
_space_group_crystal_system triclinic
_space_group_IT_number 2
_space_group_name_Hall '-P 1'
_space_group_name_H-M_alt 'P -1'
_symmetry_space_group_name_Hall '-P 1'
_symmetry_space_group_name_H-M 'P -1'
_atom_sites_solution_hydrogens difmap
_atom_sites_solution_primary direct
_atom_sites_solution_secondary difmap
_audit_creation_date 2013-12-10
_audit_creation_method
;
Olex2 1.2-beta
(compiled 2013.11.15 svn.r2834 for OlexSys, GUI svn.r4720)
;
_cell_angle_alpha 103.0980(10)
_cell_angle_beta 92.8550(10)
_cell_angle_gamma 99.4190(10)
_cell_formula_units_Z 2
_cell_length_a 6.2780(3)
_cell_length_b 10.0865(4)
_cell_length_c 16.3969(7)
_cell_measurement_reflns_used 2059
_cell_measurement_temperature 333(1)
_cell_measurement_theta_max 22.74
_cell_measurement_theta_min 2.19
_cell_volume 993.57(8)
_computing_cell_refinement 'SAINT v6.45A (Bruker, 2003)'
_computing_data_collection 'SMART v5.625 (Bruker, 2001)'
_computing_data_reduction 'SAINT v6.45A (Bruker, 2003)'
_computing_molecular_graphics 'Olex2 (Dolomanov et al., 2009)'
_computing_publication_material 'Olex2 (Dolomanov et al., 2009)'
_computing_structure_refinement 'XL (Sheldrick, 2008)'
_computing_structure_solution 'XS (Sheldrick, 2008)'
_diffrn_ambient_temperature 333
_diffrn_detector 'CCD area detector'
_diffrn_detector_area_resol_mean 5.6
_diffrn_detector_type 'Bruker SMART CCD 6000 area detector'
_diffrn_measured_fraction_theta_full 0.997
_diffrn_measured_fraction_theta_max 0.997
_diffrn_measurement_device 'three-circle diffractometer'
_diffrn_measurement_device_type 'Bruker SMART CCD 6000'
_diffrn_measurement_method '\w scans'
_diffrn_radiation_monochromator Parallel,graphite
_diffrn_radiation_probe x-ray
_diffrn_radiation_type MoK\a
_diffrn_radiation_wavelength 0.71073
_diffrn_reflns_av_R_equivalents 0.0307
_diffrn_reflns_av_unetI/netI 0.0655
_diffrn_reflns_limit_h_max 8
_diffrn_reflns_limit_h_min -8
_diffrn_reflns_limit_k_max 13
_diffrn_reflns_limit_k_min -13
_diffrn_reflns_limit_l_max 21
_diffrn_reflns_limit_l_min -21
_diffrn_reflns_number 11524
_diffrn_reflns_theta_full 28.00
_diffrn_reflns_theta_max 28.00
_diffrn_reflns_theta_min 2.11
_diffrn_source 'sealed X-ray tube'
_diffrn_source_current 10.0
_diffrn_source_power 0.3
_diffrn_source_target Mo
_diffrn_source_voltage 30.0
_exptl_absorpt_coefficient_mu 0.089
_exptl_absorpt_correction_T_max 0.9806
_exptl_absorpt_correction_T_min 0.4304
_exptl_absorpt_correction_type multi-scan
_exptl_absorpt_process_details
;
SADABS-2006/1 (Bruker,2006) was used for absorption correction.
R(int) was 0.0500 before and 0.0231 after correction.
The Ratio of minimum to maximum transmission is 0.4389.
The \l/2 correction factor is 0.0015.
;
_exptl_crystal_colour 'clear light colourless'
_exptl_crystal_colour_lustre clear
_exptl_crystal_colour_modifier light
_exptl_crystal_colour_primary colourless
_exptl_crystal_density_diffrn 1.268
_exptl_crystal_density_method 'not measured'
_exptl_crystal_description prism
_exptl_crystal_F_000 400
_exptl_crystal_size_max 0.38
_exptl_crystal_size_mid 0.36
_exptl_crystal_size_min 0.12
_refine_diff_density_max 0.149
_refine_diff_density_min -0.159
_refine_diff_density_rms 0.033
_refine_ls_extinction_coef 0.017(2)
_refine_ls_extinction_expression Fc^*^=kFc[1+0.001xFc^2^\l^3^/sin(2\q)]^-1/4^
_refine_ls_extinction_method SHELXL
_refine_ls_goodness_of_fit_ref 1.020
_refine_ls_hydrogen_treatment refall
_refine_ls_matrix_type full
_refine_ls_number_parameters 342
_refine_ls_number_reflns 4788
_refine_ls_number_restraints 0
_refine_ls_restrained_S_all 1.020
_refine_ls_R_factor_all 0.0955
_refine_ls_R_factor_gt 0.0486
_refine_ls_shift/su_max 0.000
_refine_ls_shift/su_mean 0.000
_refine_ls_structure_factor_coef Fsqd
_refine_ls_weighting_details 'calc w=1/[\s^2^(Fo^2^)+(0.0350P)^2^+0.1200P] where P=(Fo^2^+2Fc^2^)/3'
_refine_ls_weighting_scheme calc
_refine_ls_wR_factor_gt 0.1209
_refine_ls_wR_factor_ref 0.1558
_reflns_number_gt 2593
_reflns_number_total 4788
_reflns_threshold_expression >2sigma(I)
_cod_data_source_file cg5003447_si_002.cif
_cod_data_source_block ISD_(droperidol_isostructural_desolvate)
_cod_depositor_comments 'Adding full bibliography for 4510531--4510537.cif.'
_cod_original_cell_volume 993.57(7)
_cod_database_code 4510537
_olex2_refinement_description
;
;

loop_
_space_group_symop_id
_space_group_symop_operation_xyz
1 'x, y, z'
2 '-x, -y, -z'

loop_
_atom_site_label
_atom_site_type_symbol
_atom_site_fract_x
_atom_site_fract_y
_atom_site_fract_z
_atom_site_U_iso_or_equiv
_atom_site_adp_type
_atom_site_occupancy
_atom_site_symmetry_multiplicity
_atom_site_calc_flag
F1 F 0.7681(3) -0.01653(13) 0.06863(10) 0.1079(5) Uani 1 1 d
O1 O -0.0031(2) 1.31949(14) 0.43512(9) 0.0736(4) Uani 1 1 d
O2 O 0.7671(3) 0.60422(15) 0.07211(11) 0.0928(5) Uani 1 1 d
N1 N 0.3119(2) 1.33966(16) 0.36526(10) 0.0617(4) Uani 1 1 d
N2 N 0.2283(3) 1.52817(17) 0.44448(11) 0.0662(4) Uani 1 1 d
N3 N 0.2952(2) 0.92929(15) 0.22928(10) 0.0598(4) Uani 1 1 d
C8 C 0.3019(3) 1.19674(19) 0.32701(12) 0.0591(5) Uani 1 1 d
C9 C 0.4683(3) 1.1353(2) 0.33755(14) 0.0676(5) Uani 1 1 d
C10 C 0.4680(4) 0.9883(2) 0.29660(17) 0.0750(6) Uani 1 1 d
C11 C 0.0909(3) 0.9683(2) 0.25522(18) 0.0735(6) Uani 1 1 d
C12 C 0.1032(3) 1.1228(2) 0.27187(16) 0.0688(6) Uani 1 1 d
C13 C 0.2740(3) 0.7786(2) 0.20294(17) 0.0684(5) Uani 1 1 d
C14 C 0.4675(3) 0.7318(2) 0.16120(15) 0.0664(5) Uani 1 1 d
C15 C 0.4456(3) 0.5763(2) 0.13974(15) 0.0626(5) Uani 1 1 d
C16 C 0.6342(3) 0.5253(2) 0.09834(12) 0.0631(5) Uani 1 1 d
C17 C 0.6601(3) 0.37848(19) 0.08886(11) 0.0580(5) Uani 1 1 d
C18 C 0.8418(3) 0.3370(2) 0.05330(14) 0.0716(6) Uani 1 1 d
C19 C 0.8787(4) 0.2038(3) 0.04580(16) 0.0819(7) Uani 1 1 d
C20 C 0.7310(4) 0.1144(2) 0.07435(14) 0.0751(6) Uani 1 1 d
C21 C 0.5478(4) 0.1482(2) 0.10813(15) 0.0767(6) Uani 1 1 d
C22 C 0.5133(4) 0.2823(2) 0.11482(13) 0.0684(5) Uani 1 1 d
C1 C 0.1599(3) 1.3891(2) 0.41730(12) 0.0623(5) Uani 1 1 d
C7 C 0.4220(3) 1.5683(2) 0.41299(12) 0.0629(5) Uani 1 1 d
C5 C 0.5513(4) 1.6961(2) 0.42357(16) 0.0790(6) Uani 1 1 d
C4 C 0.7381(4) 1.7024(3) 0.38263(17) 0.0885(7) Uani 1 1 d
C3 C 0.7933(4) 1.5852(3) 0.33292(16) 0.0850(7) Uani 1 1 d
C2 C 0.6645(3) 1.4552(3) 0.32250(14) 0.0711(6) Uani 1 1 d
C6 C 0.4769(3) 1.4496(2) 0.36295(11) 0.0596(5) Uani 1 1 d
H5 H 0.159(4) 1.586(2) 0.4842(16) 0.102(8) Uiso 1 1 d
H6 H 0.589(4) 1.184(2) 0.3762(13) 0.080(6) Uiso 1 1 d
H7 H 0.613(4) 0.973(2) 0.2744(14) 0.095(7) Uiso 1 1 d
H8 H 0.445(4) 0.933(3) 0.3411(17) 0.110(9) Uiso 1 1 d
H9 H 0.057(4) 0.937(2) 0.3094(17) 0.106(8) Uiso 1 1 d
H10 H -0.023(4) 0.919(2) 0.2081(14) 0.082(6) Uiso 1 1 d
H11 H 0.101(4) 1.152(3) 0.2168(19) 0.121(10) Uiso 1 1 d
H12 H -0.028(4) 1.152(2) 0.2976(15) 0.099(7) Uiso 1 1 d
H13 H 0.252(4) 0.739(2) 0.2558(16) 0.093(7) Uiso 1 1 d
H14 H 0.140(4) 0.744(2) 0.1616(14) 0.088(7) Uiso 1 1 d
H15 H 0.604(4) 0.772(2) 0.2011(15) 0.093(7) Uiso 1 1 d
H16 H 0.490(4) 0.765(2) 0.1083(15) 0.092(7) Uiso 1 1 d
H17 H 0.418(4) 0.541(2) 0.1890(16) 0.096(8) Uiso 1 1 d
H18 H 0.316(4) 0.534(2) 0.1037(14) 0.084(7) Uiso 1 1 d
H19 H 0.951(4) 0.405(2) 0.0358(14) 0.089(7) Uiso 1 1 d
H20 H 1.007(4) 0.175(2) 0.0198(15) 0.095(7) Uiso 1 1 d
H21 H 0.453(4) 0.078(2) 0.1301(15) 0.098(7) Uiso 1 1 d
H22 H 0.384(3) 0.3080(19) 0.1379(12) 0.066(5) Uiso 1 1 d
H4 H 0.509(4) 1.779(2) 0.4587(15) 0.095(7) Uiso 1 1 d
H3 H 0.833(4) 1.795(3) 0.3923(16) 0.117(9) Uiso 1 1 d
H2 H 0.932(4) 1.586(2) 0.3041(14) 0.085(6) Uiso 1 1 d
H1 H 0.708(4) 1.374(2) 0.2863(15) 0.093(7) Uiso 1 1 d

loop_
_atom_site_aniso_label
_atom_site_aniso_U_11
_atom_site_aniso_U_22
_atom_site_aniso_U_33
_atom_site_aniso_U_23
_atom_site_aniso_U_13
_atom_site_aniso_U_12
F1 0.1343(13) 0.0706(9) 0.1287(12) 0.0246(8) 0.0193(10) 0.0434(9)
O1 0.0635(8) 0.0689(9) 0.0870(10) 0.0085(7) 0.0218(7) 0.0171(7)
O2 0.0909(11) 0.0692(10) 0.1252(14) 0.0282(9) 0.0498(10) 0.0150(8)
N1 0.0567(9) 0.0595(9) 0.0659(9) 0.0044(7) 0.0112(7) 0.0151(7)
N2 0.0687(10) 0.0583(10) 0.0712(11) 0.0073(8) 0.0135(8) 0.0198(8)
N3 0.0472(8) 0.0533(9) 0.0736(10) 0.0053(7) 0.0086(7) 0.0070(7)
C8 0.0525(10) 0.0590(11) 0.0628(11) 0.0050(8) 0.0104(8) 0.0137(8)
C9 0.0579(11) 0.0665(13) 0.0717(13) 0.0004(10) -0.0003(10) 0.0165(10)
C10 0.0612(13) 0.0656(13) 0.0912(16) 0.0007(12) -0.0039(11) 0.0196(10)
C11 0.0486(11) 0.0669(13) 0.0980(17) 0.0053(12) 0.0101(11) 0.0089(9)
C12 0.0509(11) 0.0670(13) 0.0840(15) 0.0045(11) 0.0030(10) 0.0170(9)
C13 0.0592(12) 0.0534(11) 0.0880(15) 0.0085(10) 0.0150(11) 0.0062(9)
C14 0.0629(12) 0.0537(11) 0.0796(14) 0.0089(10) 0.0145(11) 0.0092(9)
C15 0.0606(12) 0.0555(11) 0.0691(13) 0.0092(10) 0.0116(10) 0.0089(9)
C16 0.0622(11) 0.0607(11) 0.0645(11) 0.0118(9) 0.0120(9) 0.0083(9)
C17 0.0614(11) 0.0568(11) 0.0538(10) 0.0089(8) 0.0086(8) 0.0097(9)
C18 0.0650(12) 0.0703(13) 0.0814(14) 0.0174(11) 0.0168(11) 0.0152(11)
C19 0.0758(14) 0.0814(16) 0.0938(17) 0.0177(13) 0.0173(13) 0.0313(13)
C20 0.0902(15) 0.0593(12) 0.0764(14) 0.0113(10) 0.0038(12) 0.0232(11)
C21 0.0921(16) 0.0585(12) 0.0789(14) 0.0145(11) 0.0191(12) 0.0109(12)
C22 0.0709(13) 0.0595(12) 0.0728(13) 0.0088(10) 0.0200(11) 0.0117(10)
C1 0.0596(11) 0.0610(12) 0.0659(12) 0.0080(9) 0.0089(9) 0.0188(9)
C7 0.0677(12) 0.0626(12) 0.0610(11) 0.0170(9) 0.0021(9) 0.0173(10)
C5 0.0899(16) 0.0657(14) 0.0807(15) 0.0199(11) 0.0044(13) 0.0100(12)
C4 0.0909(18) 0.0786(17) 0.0934(18) 0.0279(14) 0.0034(14) -0.0011(14)
C3 0.0709(14) 0.103(2) 0.0824(15) 0.0328(14) 0.0108(12) 0.0034(14)
C2 0.0633(12) 0.0830(15) 0.0660(12) 0.0169(11) 0.0081(10) 0.0107(11)
C6 0.0581(10) 0.0638(11) 0.0566(10) 0.0129(9) 0.0025(8) 0.0134(9)

loop_
_atom_type_symbol
_atom_type_description
_atom_type_scat_dispersion_real
_atom_type_scat_dispersion_imag
_atom_type_scat_source
C C 0.0033 0.0016 'International Tables Vol C Tables 4.2.6.8 and 6.1.1.4'
H H 0.0000 0.0000 'International Tables Vol C Tables 4.2.6.8 and 6.1.1.4'
F F 0.0171 0.0103 'International Tables Vol C Tables 4.2.6.8 and 6.1.1.4'
N N 0.0061 0.0033 'International Tables Vol C Tables 4.2.6.8 and 6.1.1.4'
O O 0.0106 0.0060 'International Tables Vol C Tables 4.2.6.8 and 6.1.1.4'

loop_
_geom_angle_atom_site_label_1
_geom_angle_atom_site_label_2
_geom_angle_atom_site_label_3
_geom_angle
C1 N1 C8 123.47(16)
C1 N1 C6 109.07(15)
C6 N1 C8 127.29(15)
C1 N2 C7 110.56(17)
C1 N2 H5 123.4(15)
C7 N2 H5 125.7(15)
C10 N3 C11 110.43(17)
C10 N3 C13 111.27(17)
C11 N3 C13 110.89(15)
N1 C8 C12 117.40(16)
C9 C8 N1 120.68(18)
C9 C8 C12 121.84(18)
C8 C9 C10 122.5(2)
C8 C9 H6 119.7(13)
C10 C9 H6 117.7(13)
N3 C10 C9 113.61(18)
N3 C10 H7 109.4(13)
N3 C10 H8 107.3(15)
C9 C10 H7 112.2(13)
C9 C10 H8 107.9(15)
H7 C10 H8 106.1(19)
N3 C11 C12 111.17(17)
N3 C11 H9 109.0(14)
N3 C11 H10 106.5(12)
C12 C11 H9 108.9(14)
C12 C11 H10 110.9(12)
H9 C11 H10 110.4(19)
C8 C12 C11 110.70(18)
C8 C12 H11 110.3(15)
C8 C12 H12 109.8(14)
C11 C12 H11 109.9(15)
C11 C12 H12 112.0(13)
H11 C12 H12 104(2)
N3 C13 C14 113.48(16)
N3 C13 H13 108.0(13)
N3 C13 H14 106.6(12)
C14 C13 H13 109.7(13)
C14 C13 H14 109.2(12)
H13 C13 H14 109.9(18)
C13 C14 H15 109.2(13)
C13 C14 H16 111.8(13)
C15 C14 C13 111.88(17)
C15 C14 H15 107.9(13)
C15 C14 H16 108.6(13)
H15 C14 H16 107.2(19)
C14 C15 H17 110.1(14)
C14 C15 H18 110.5(13)
C16 C15 C14 113.68(17)
C16 C15 H17 111.5(14)
C16 C15 H18 108.6(13)
H17 C15 H18 101.7(18)
O2 C16 C15 119.91(18)
O2 C16 C17 119.74(17)
C17 C16 C15 120.35(17)
C18 C17 C16 118.47(18)
C22 C17 C16 123.05(17)
C22 C17 C18 118.48(19)
C17 C18 H19 119.7(13)
C19 C18 C17 121.1(2)
C19 C18 H19 119.1(13)
C18 C19 H20 120.2(14)
C20 C19 C18 117.8(2)
C20 C19 H20 121.9(14)
C19 C20 F1 118.2(2)
C21 C20 F1 118.0(2)
C21 C20 C19 123.7(2)
C20 C21 C22 117.6(2)
C20 C21 H21 118.1(14)
C22 C21 H21 124.2(14)
C17 C22 C21 121.3(2)
C17 C22 H22 119.8(11)
C21 C22 H22 118.9(11)
O1 C1 N1 126.17(18)
O1 C1 N2 127.36(17)
N2 C1 N1 106.48(17)
N2 C7 C6 107.15(17)
C5 C7 N2 131.3(2)
C5 C7 C6 121.5(2)
C7 C5 C4 117.3(2)
C7 C5 H4 120.5(14)
C4 C5 H4 122.2(14)
C5 C4 C3 121.4(2)
C5 C4 H3 116.5(15)
C3 C4 H3 122.1(16)
C4 C3 C2 121.7(2)
C4 C3 H2 123.3(13)
C2 C3 H2 115.0(12)
C3 C2 H1 119.7(14)
C6 C2 C3 116.7(2)
C6 C2 H1 123.6(14)
C7 C6 N1 106.72(16)
C2 C6 N1 131.93(19)
C2 C6 C7 121.4(2)

loop_
_geom_bond_atom_site_label_1
_geom_bond_atom_site_label_2
_geom_bond_distance
F1 C20 1.361(2)
O1 C1 1.230(2)
O2 C16 1.220(2)
N1 C8 1.426(2)
N1 C1 1.390(2)
N1 C6 1.397(2)
N2 C1 1.360(2)
N2 C7 1.381(3)
N2 H5 0.94(3)
N3 C10 1.457(3)
N3 C11 1.458(2)
N3 C13 1.464(2)
C8 C9 1.322(3)
C8 C12 1.486(3)
C9 C10 1.482(3)
C9 H6 0.95(2)
C10 H7 1.02(2)
C10 H8 1.02(3)
C11 C12 1.508(3)
C11 H9 1.03(3)
C11 H10 1.01(2)
C12 H11 1.01(3)
C12 H12 1.00(3)
C13 C14 1.514(3)
C13 H13 1.04(3)
C13 H14 1.01(2)
C14 C15 1.509(3)
C14 H15 1.02(2)
C14 H16 1.01(2)
C15 C16 1.500(3)
C15 H17 0.96(3)
C15 H18 0.96(2)
C16 C17 1.490(3)
C17 C18 1.389(3)
C17 C22 1.381(3)
C18 C19 1.380(3)
C18 H19 0.99(2)
C19 C20 1.361(3)
C19 H20 0.98(2)
C20 C21 1.361(3)
C21 C22 1.385(3)
C21 H21 0.99(2)
C22 H22 0.96(2)
C7 C5 1.376(3)
C7 C6 1.394(3)
C5 C4 1.380(3)
C5 H4 0.98(2)
C4 C3 1.381(4)
C4 H3 1.00(3)
C3 C2 1.393(3)
C3 H2 1.01(2)
C2 C6 1.379(3)
C2 H1 0.99(2)

loop_
_geom_hbond_atom_site_label_D
_geom_hbond_atom_site_label_H
_geom_hbond_atom_site_label_A
_geom_hbond_distance_DH
_geom_hbond_distance_HA
_geom_hbond_distance_DA
_geom_hbond_angle_DHA
_geom_hbond_site_symmetry_A
N2 H5 O1 0.94(3) 1.87(3) 2.805(2) 173(2) 2_586

loop_
_geom_torsion_atom_site_label_1
_geom_torsion_atom_site_label_2
_geom_torsion_atom_site_label_3
_geom_torsion_atom_site_label_4
_geom_torsion
C8 C9 C10 N3 14.2(3)
C8 C12 C11 N3 -48.8(3)
C9 C8 N1 C1 -125.2(2)
C9 C8 N1 C6 49.6(3)
C9 C8 C12 C11 18.1(3)
C9 C10 N3 C11 -44.7(3)
C9 C10 N3 C13 -168.26(19)
C10 C9 C8 N1 -177.8(2)
C10 C9 C8 C12 -1.0(4)
C11 C12 C8 N1 -165.00(18)
C12 C8 N1 C1 57.9(3)
C12 C8 N1 C6 -127.3(2)
C12 C11 N3 C10 63.4(3)
C12 C11 N3 C13 -172.8(2)
C13 C14 C15 C16 -179.91(19)
C14 C13 N3 C10 -66.7(3)
C14 C13 N3 C11 170.0(2)
C14 C15 C16 O2 -12.6(3)
C14 C15 C16 C17 167.56(19)
C15 C14 C13 N3 176.6(2)
C15 C16 C17 C18 -177.36(19)
C15 C16 C17 C22 1.7(3)
C18 C17 C16 O2 2.8(3)
C22 C17 C16 O2 -178.1(2)
